data_4516016
loop_
_publ_author_name
'Dutta, Champak'
'Ghorai, Debasish'
'Choudhury, Joyanta'

_publ_section_title
;
 To &quot;Rollover&quot; or Not? Stereoelectronically Guided C-H
 Functionalization Pathways from Rhodium-Abnormal NHC Intermediates.
;
_journal_issue 2
_journal_name_full 'ACS omega'
_journal_page_first 1614
_journal_page_last 1620
_journal_paper_doi 10.1021/acsomega.7b01846
_journal_volume 3
_journal_year 2018
_chemical_formula_sum 'C20 H26 Cl F6 N3 P Rh'
_chemical_formula_weight 591.77
_space_group_crystal_system monoclinic
_space_group_IT_number 14
_space_group_name_Hall '-P 2ybc'
_space_group_name_H-M_alt 'P 1 21/c 1'
_atom_sites_solution_hydrogens geom
_audit_creation_method SHELXL-2014
_cell_angle_alpha 90
_cell_angle_beta 104.090(6)
_cell_angle_gamma 90
_cell_formula_units_Z 4
_cell_length_a 14.831(2)
_cell_length_b 8.5492(13)
_cell_length_c 18.749(2)
_cell_measurement_reflns_used 4742
_cell_measurement_temperature 150(2)
_cell_measurement_theta_max 26.410
_cell_measurement_theta_min 2.240
_cell_volume 2305.7(5)
_computing_cell_refinement 'Bruker XSCANS'
_computing_data_collection 'Bruker XSCANS'
_computing_data_reduction 'Bruker SHELXTL'
_computing_structure_refinement 'SHELXL-2014 (Sheldrick, 2014)'
_computing_structure_solution SIR-92
_diffrn_ambient_temperature 150(2)
_diffrn_measured_fraction_theta_full 1.000
_diffrn_measured_fraction_theta_max 0.999
_diffrn_measurement_device_type 'Bruker P4'
_diffrn_measurement_method '\w scans'
_diffrn_radiation_type MoK\a
_diffrn_radiation_wavelength 0.71073
_diffrn_reflns_av_R_equivalents 0.0434
_diffrn_reflns_av_unetI/netI 0.0140
_diffrn_reflns_Laue_measured_fraction_full 1.000
_diffrn_reflns_Laue_measured_fraction_max 0.999
_diffrn_reflns_limit_h_max 18
_diffrn_reflns_limit_h_min -18
_diffrn_reflns_limit_k_max 10
_diffrn_reflns_limit_k_min -10
_diffrn_reflns_limit_l_max 23
_diffrn_reflns_limit_l_min -23
_diffrn_reflns_number 91153
_diffrn_reflns_point_group_measured_fraction_full 1.000
_diffrn_reflns_point_group_measured_fraction_max 0.999
_diffrn_reflns_theta_full 25.242
_diffrn_reflns_theta_max 26.410
_diffrn_reflns_theta_min 2.240
_diffrn_source 'sealed tube'
_exptl_absorpt_coefficient_mu 0.987
_exptl_absorpt_correction_T_max 0.919
_exptl_absorpt_correction_T_min 0.827
_exptl_absorpt_correction_type multi-scan
_exptl_absorpt_process_details SADABS
_exptl_crystal_colour Red
_exptl_crystal_density_diffrn 1.705
_exptl_crystal_description Prism
_exptl_crystal_F_000 1192
_exptl_crystal_size_max 0.190
_exptl_crystal_size_mid 0.110
_exptl_crystal_size_min 0.080
_refine_diff_density_max 0.887
_refine_diff_density_min -0.890
_refine_diff_density_rms 0.087
_refine_ls_extinction_method none
_refine_ls_goodness_of_fit_ref 1.019
_refine_ls_hydrogen_treatment constr
_refine_ls_matrix_type full
_refine_ls_number_parameters 290
_refine_ls_number_reflns 4742
_refine_ls_number_restraints 0
_refine_ls_restrained_S_all 1.019
_refine_ls_R_factor_all 0.0345
_refine_ls_R_factor_gt 0.0308
_refine_ls_shift/su_max 0.024
_refine_ls_shift/su_mean 0.000
_refine_ls_structure_factor_coef Fsqd
_refine_ls_weighting_details 'w=1/[\s^2^(Fo^2^)+(0.0412P)^2^+4.7585P] where P=(Fo^2^+2Fc^2^)/3'
_refine_ls_weighting_scheme calc
_refine_ls_wR_factor_gt 0.0793
_refine_ls_wR_factor_ref 0.0817
_reflns_Friedel_coverage 0.000
_reflns_number_gt 4313
_reflns_number_total 4742
_reflns_threshold_expression 'I > 2\s(I)'
_cod_data_source_file 5a.cif
_cod_data_source_block shelx
_cod_original_cell_volume 2305.8(6)
_cod_original_sg_symbol_H-M 'P 21/c'
_cod_database_code 4516016
_shelx_space_group_comment
;
The symmetry employed for this shelxl refinement is uniquely defined
by the following loop, which should always be used as a source of
symmetry information in preference to the above space-group names.
They are only intended as comments.
;
_shelx_estimated_absorpt_t_min 0.835
_shelx_estimated_absorpt_t_max 0.925
_shelxl_version_number 2014-3

loop_
_space_group_symop_operation_xyz
'x, y, z'
'-x, y+1/2, -z+1/2'
'-x, -y, -z'
'x, -y-1/2, z-1/2'

loop_
_atom_site_label
_atom_site_type_symbol
_atom_site_fract_x
_atom_site_fract_y
_atom_site_fract_z
_atom_site_U_iso_or_equiv
_atom_site_adp_type
_atom_site_occupancy
_atom_site_site_symmetry_order
_atom_site_calc_flag
_atom_site_refinement_flags_posn
_atom_site_refinement_flags_adp
C1 C 0.40541(19) 0.1432(4) 0.10349(15) 0.0309(6) Uani 1 1 d . .
C2 C 0.4585(2) 0.0396(5) 0.16226(18) 0.0468(9) Uani 1 1 d . .
H2A H 0.4231 -0.0533 0.1648 0.070 Uiso 1 1 calc R U
H2B H 0.4705 0.0933 0.2086 0.070 Uiso 1 1 calc R U
H2C H 0.5164 0.0115 0.1514 0.070 Uiso 1 1 calc R U
C3 C 0.4149(3) 0.3819(5) 0.18087(17) 0.0475(9) Uani 1 1 d . .
H3A H 0.3892 0.4854 0.1735 0.071 Uiso 1 1 calc R U
H3B H 0.3945 0.3319 0.2200 0.071 Uiso 1 1 calc R U
H3C H 0.4815 0.3880 0.1935 0.071 Uiso 1 1 calc R U
C4 C 0.3278(2) 0.3505(4) 0.04763(15) 0.0291(6) Uani 1 1 d . .
H4 H 0.3043 0.4517 0.0408 0.035 Uiso 1 1 calc R U
C5 C 0.31398(18) 0.2372(3) -0.00383(14) 0.0231(5) Uani 1 1 d . .
C6 C 0.37010(18) -0.0264(3) -0.01037(16) 0.0255(6) Uani 1 1 d . .
C7 C 0.4247(2) -0.1568(4) 0.01340(19) 0.0353(7) Uani 1 1 d . .
H7 H 0.4614 -0.1625 0.0612 0.042 Uiso 1 1 calc R U
C8 C 0.4232(2) -0.2772(4) -0.0352(2) 0.0432(9) Uani 1 1 d . .
H8 H 0.4585 -0.3666 -0.0203 0.052 Uiso 1 1 calc R U
C9 C 0.3697(2) -0.2659(4) -0.1061(2) 0.0424(8) Uani 1 1 d . .
H9 H 0.3678 -0.3473 -0.1393 0.051 Uiso 1 1 calc R U
C10 C 0.3188(2) -0.1311(4) -0.12679(19) 0.0345(7) Uani 1 1 d . .
H10 H 0.2839 -0.1218 -0.1750 0.041 Uiso 1 1 calc R U
C11 C 0.11281(19) 0.2877(4) -0.09135(17) 0.0313(6) Uani 1 1 d . .
C12 C 0.10253(17) 0.1271(3) -0.11252(15) 0.0254(6) Uani 1 1 d . .
C13 C 0.11282(17) 0.1145(3) -0.18730(14) 0.0227(5) Uani 1 1 d . .
C14 C 0.13602(18) 0.2623(4) -0.20933(16) 0.0289(6) Uani 1 1 d . .
C15 C 0.13921(19) 0.3710(3) -0.14889(18) 0.0331(7) Uani 1 1 d . .
C16 C 0.1539(3) 0.5445(4) -0.1519(3) 0.0623(12) Uani 1 1 d . .
H16A H 0.1713 0.5705 -0.1965 0.093 Uiso 1 1 calc R U
H16B H 0.0973 0.5979 -0.1506 0.093 Uiso 1 1 calc R U
H16C H 0.2023 0.5760 -0.1104 0.093 Uiso 1 1 calc R U
C17 C 0.1553(2) 0.3033(5) -0.28183(19) 0.0482(9) Uani 1 1 d . .
H17A H 0.1695 0.4128 -0.2826 0.072 Uiso 1 1 calc R U
H17B H 0.2072 0.2433 -0.2887 0.072 Uiso 1 1 calc R U
H17C H 0.1016 0.2802 -0.3207 0.072 Uiso 1 1 calc R U
C18 C 0.0965(2) -0.0323(4) -0.23182(17) 0.0348(7) Uani 1 1 d . .
H18A H 0.0816 -0.1158 -0.2024 0.052 Uiso 1 1 calc R U
H18B H 0.0457 -0.0168 -0.2741 0.052 Uiso 1 1 calc R U
H18C H 0.1515 -0.0585 -0.2476 0.052 Uiso 1 1 calc R U
C19 C 0.0738(2) -0.0036(4) -0.06946(18) 0.0409(8) Uani 1 1 d . .
H19A H 0.0724 -0.0999 -0.0960 0.061 Uiso 1 1 calc R U
H19B H 0.1176 -0.0124 -0.0226 0.061 Uiso 1 1 calc R U
H19C H 0.0132 0.0177 -0.0622 0.061 Uiso 1 1 calc R U
C20 C 0.0945(2) 0.3547(5) -0.0225(2) 0.0580(11) Uani 1 1 d . .
H20A H 0.0780 0.2720 0.0066 0.087 Uiso 1 1 calc R U
H20B H 0.1495 0.4063 0.0052 0.087 Uiso 1 1 calc R U
H20C H 0.0445 0.4286 -0.0350 0.087 Uiso 1 1 calc R U
N1 N 0.38343(18) 0.2905(3) 0.11292(13) 0.0318(6) Uani 1 1 d . .
N2 N 0.36467(15) 0.1082(3) 0.03177(12) 0.0242(5) Uani 1 1 d . .
N3 N 0.31803(15) -0.0127(3) -0.07972(13) 0.0256(5) Uani 1 1 d . .
F1 F 0.3254(2) -0.2726(3) 0.1241(3) 0.1201(17) Uani 1 1 d . .
F2 F 0.2532(3) -0.2116(3) 0.20951(14) 0.0985(12) Uani 1 1 d . .
F3 F 0.1195(2) -0.2143(4) 0.1274(3) 0.1358(19) Uani 1 1 d . .
F4 F 0.1946(5) -0.2762(4) 0.04104(17) 0.164(3) Uani 1 1 d . .
F5 F 0.23340(17) -0.0615(2) 0.10966(12) 0.0540(6) Uani 1 1 d . .
F6 F 0.21047(17) -0.4244(2) 0.14017(13) 0.0572(6) Uani 1 1 d . .
P1 P 0.22106(7) -0.24184(10) 0.12538(5) 0.03641(19) Uani 1 1 d . .
Cl1 Cl 0.37351(5) 0.30049(8) -0.14964(4) 0.02907(15) Uani 1 1 d . .
Rh1 Rh 0.24279(2) 0.19764(2) -0.10764(2) 0.01903(8) Uani 1 1 d . .

loop_
_atom_site_aniso_label
_atom_site_aniso_U_11
_atom_site_aniso_U_22
_atom_site_aniso_U_33
_atom_site_aniso_U_23
_atom_site_aniso_U_13
_atom_site_aniso_U_12
C1 0.0249(13) 0.0415(17) 0.0251(13) 0.0082(13) 0.0034(11) -0.0015(13)
C2 0.0443(19) 0.054(2) 0.0357(17) 0.0202(16) -0.0036(14) 0.0021(16)
C3 0.049(2) 0.065(2) 0.0238(15) -0.0086(16) -0.0006(14) 0.0025(18)
C4 0.0298(14) 0.0342(15) 0.0208(13) 0.0007(11) 0.0015(11) 0.0056(12)
C5 0.0203(12) 0.0256(13) 0.0233(13) 0.0036(11) 0.0055(10) 0.0035(10)
C6 0.0187(12) 0.0216(13) 0.0368(15) 0.0087(11) 0.0077(11) -0.0008(10)
C7 0.0253(14) 0.0318(16) 0.0504(18) 0.0178(14) 0.0123(13) 0.0064(12)
C8 0.0288(16) 0.0245(16) 0.080(3) 0.0132(16) 0.0199(17) 0.0076(12)
C9 0.0284(15) 0.0226(15) 0.078(3) -0.0079(16) 0.0157(16) 0.0011(12)
C10 0.0232(13) 0.0267(15) 0.0518(19) -0.0098(14) 0.0059(13) 0.0015(12)
C11 0.0162(12) 0.0347(16) 0.0403(16) -0.0123(13) 0.0018(11) 0.0061(11)
C12 0.0163(12) 0.0301(15) 0.0297(14) -0.0030(11) 0.0058(10) 0.0018(10)
C13 0.0156(11) 0.0244(14) 0.0257(13) -0.0005(10) 0.0006(9) 0.0018(10)
C14 0.0188(13) 0.0303(15) 0.0324(15) 0.0088(12) -0.0033(11) 0.0021(11)
C15 0.0185(13) 0.0208(14) 0.0537(19) -0.0015(13) -0.0035(12) 0.0041(11)
C16 0.0384(19) 0.0234(17) 0.109(4) 0.0054(19) -0.012(2) 0.0025(14)
C17 0.0358(17) 0.066(3) 0.0393(18) 0.0273(17) 0.0018(14) 0.0008(16)
C18 0.0287(14) 0.0353(17) 0.0393(16) -0.0120(13) 0.0057(12) -0.0015(13)
C19 0.0350(16) 0.051(2) 0.0377(17) 0.0094(15) 0.0114(13) -0.0065(15)
C20 0.0318(17) 0.080(3) 0.063(2) -0.043(2) 0.0126(16) 0.0049(18)
N1 0.0302(13) 0.0437(15) 0.0190(11) 0.0013(10) 0.0011(10) 0.0012(11)
N2 0.0191(10) 0.0281(12) 0.0244(11) 0.0074(9) 0.0031(8) 0.0006(9)
N3 0.0181(10) 0.0208(11) 0.0369(13) -0.0006(10) 0.0047(9) 0.0010(9)
F1 0.104(2) 0.0488(16) 0.251(5) 0.020(2) 0.127(3) 0.0034(16)
F2 0.183(4) 0.0670(19) 0.0375(13) 0.0009(12) 0.0119(17) -0.008(2)
F3 0.0457(16) 0.0557(18) 0.309(6) 0.041(3) 0.048(3) 0.0066(13)
F4 0.369(8) 0.0577(19) 0.0432(16) -0.0080(14) 0.006(3) -0.037(3)
F5 0.0819(16) 0.0295(10) 0.0541(13) 0.0036(9) 0.0235(11) -0.0078(10)
F6 0.0748(15) 0.0296(10) 0.0810(16) 0.0067(10) 0.0457(13) -0.0026(10)
P1 0.0501(5) 0.0272(4) 0.0357(4) 0.0007(3) 0.0177(4) -0.0050(4)
Cl1 0.0229(3) 0.0327(4) 0.0319(3) 0.0039(3) 0.0073(3) 0.0018(3)
Rh1 0.01707(11) 0.01734(11) 0.02128(12) -0.00049(7) 0.00199(8) 0.00270(7)

loop_
_atom_type_symbol
_atom_type_description
_atom_type_scat_dispersion_real
_atom_type_scat_dispersion_imag
_atom_type_scat_source
C C 0.0033 0.0016 'International Tables Vol C Tables 4.2.6.8 and 6.1.1.4'
H H 0.0000 0.0000 'International Tables Vol C Tables 4.2.6.8 and 6.1.1.4'
N N 0.0061 0.0033 'International Tables Vol C Tables 4.2.6.8 and 6.1.1.4'
F F 0.0171 0.0103 'International Tables Vol C Tables 4.2.6.8 and 6.1.1.4'
P P 0.1023 0.0942 'International Tables Vol C Tables 4.2.6.8 and 6.1.1.4'
Cl Cl 0.1484 0.1585 'International Tables Vol C Tables 4.2.6.8 and 6.1.1.4'
Rh Rh -1.1178 0.9187 'International Tables Vol C Tables 4.2.6.8 and 6.1.1.4'

loop_
_geom_angle_atom_site_label_1
_geom_angle_atom_site_label_2
_geom_angle_atom_site_label_3
_geom_angle
N1 C1 N2 106.0(2)
N1 C1 C2 125.0(3)
N2 C1 C2 128.9(3)
C1 C2 H2A 109.5
C1 C2 H2B 109.5
H2A C2 H2B 109.5
C1 C2 H2C 109.5
H2A C2 H2C 109.5
H2B C2 H2C 109.5
N1 C3 H3A 109.5
N1 C3 H3B 109.5
H3A C3 H3B 109.5
N1 C3 H3C 109.5
H3A C3 H3C 109.5
H3B C3 H3C 109.5
C5 C4 N1 108.6(3)
C5 C4 H4 125.7
N1 C4 H4 125.7
C4 C5 N2 104.7(2)
C4 C5 Rh1 140.3(2)
N2 C5 Rh1 114.96(19)
N3 C6 C7 122.2(3)
N3 C6 N2 111.9(2)
C7 C6 N2 125.8(3)
C8 C7 C6 118.5(3)
C8 C7 H7 120.8
C6 C7 H7 120.8
C7 C8 C9 120.1(3)
C7 C8 H8 120.0
C9 C8 H8 120.0
C8 C9 C10 118.5(3)
C8 C9 H9 120.7
C10 C9 H9 120.7
N3 C10 C9 122.4(3)
N3 C10 H10 118.8
C9 C10 H10 118.8
C15 C11 C12 107.5(3)
C15 C11 C20 127.1(3)
C12 C11 C20 125.4(3)
C15 C11 Rh1 69.68(16)
C12 C11 Rh1 69.96(15)
C20 C11 Rh1 127.7(2)
C11 C12 C13 108.1(3)
C11 C12 C19 126.3(3)
C13 C12 C19 125.1(3)
C11 C12 Rh1 71.39(15)
C13 C12 Rh1 74.52(14)
C19 C12 Rh1 125.8(2)
C14 C13 C12 108.1(2)
C14 C13 C18 127.8(3)
C12 C13 C18 124.1(3)
C14 C13 Rh1 71.19(15)
C12 C13 Rh1 67.00(14)
C18 C13 Rh1 129.30(18)
C13 C14 C15 108.1(3)
C13 C14 C17 126.5(3)
C15 C14 C17 125.4(3)
C13 C14 Rh1 72.44(15)
C15 C14 Rh1 67.15(15)
C17 C14 Rh1 125.5(2)
C11 C15 C14 107.9(3)
C11 C15 C16 126.2(3)
C14 C15 C16 125.4(3)
C11 C15 Rh1 71.66(16)
C14 C15 Rh1 73.96(16)
C16 C15 Rh1 126.9(2)
C15 C16 H16A 109.5
C15 C16 H16B 109.5
H16A C16 H16B 109.5
C15 C16 H16C 109.5
H16A C16 H16C 109.5
H16B C16 H16C 109.5
C14 C17 H17A 109.5
C14 C17 H17B 109.5
H17A C17 H17B 109.5
C14 C17 H17C 109.5
H17A C17 H17C 109.5
H17B C17 H17C 109.5
C13 C18 H18A 109.5
C13 C18 H18B 109.5
H18A C18 H18B 109.5
C13 C18 H18C 109.5
H18A C18 H18C 109.5
H18B C18 H18C 109.5
C12 C19 H19A 109.5
C12 C19 H19B 109.5
H19A C19 H19B 109.5
C12 C19 H19C 109.5
H19A C19 H19C 109.5
H19B C19 H19C 109.5
C11 C20 H20A 109.5
C11 C20 H20B 109.5
H20A C20 H20B 109.5
C11 C20 H20C 109.5
H20A C20 H20C 109.5
H20B C20 H20C 109.5
C1 N1 C4 110.1(2)
C1 N1 C3 125.8(3)
C4 N1 C3 124.0(3)
C1 N2 C6 131.2(2)
C1 N2 C5 110.6(2)
C6 N2 C5 118.1(2)
C10 N3 C6 118.3(2)
C10 N3 Rh1 124.5(2)
C6 N3 Rh1 117.21(18)
F3 P1 F2 90.5(3)
F3 P1 F4 92.7(3)
F2 P1 F4 176.6(3)
F3 P1 F1 179.1(2)
F2 P1 F1 89.1(2)
F4 P1 F1 87.7(3)
F3 P1 F5 90.80(15)
F2 P1 F5 90.35(14)
F4 P1 F5 90.37(15)
F1 P1 F5 90.06(14)
F3 P1 F6 90.39(14)
F2 P1 F6 90.30(15)
F4 P1 F6 88.91(16)
F1 P1 F6 88.75(14)
F5 P1 F6 178.63(13)
C5 Rh1 N3 77.39(10)
C5 Rh1 C15 113.34(12)
N3 Rh1 C15 165.53(10)
C5 Rh1 C12 111.40(10)
N3 Rh1 C12 102.66(10)
C15 Rh1 C12 64.92(11)
C5 Rh1 C11 94.57(11)
N3 Rh1 C11 134.58(11)
C15 Rh1 C11 38.66(12)
C12 Rh1 C11 38.65(11)
C5 Rh1 C14 152.19(11)
N3 Rh1 C14 130.12(10)
C15 Rh1 C14 38.89(12)
C12 Rh1 C14 63.54(11)
C11 Rh1 C14 63.99(11)
C5 Rh1 C13 149.62(10)
N3 Rh1 C13 102.20(9)
C15 Rh1 C13 63.55(10)
C12 Rh1 C13 38.48(10)
C11 Rh1 C13 63.71(10)
C14 Rh1 C13 36.37(10)
C5 Rh1 Cl1 88.87(8)
N3 Rh1 Cl1 88.47(6)
C15 Rh1 Cl1 101.05(9)
C12 Rh1 Cl1 158.45(8)
C11 Rh1 Cl1 136.52(9)
C14 Rh1 Cl1 95.15(8)
C13 Rh1 Cl1 121.50(7)

loop_
_geom_bond_atom_site_label_1
_geom_bond_atom_site_label_2
_geom_bond_distance
C1 N1 1.323(4)
C1 N2 1.367(4)
C1 C2 1.482(4)
C2 H2A 0.9600
C2 H2B 0.9600
C2 H2C 0.9600
C3 N1 1.470(4)
C3 H3A 0.9600
C3 H3B 0.9600
C3 H3C 0.9600
C4 C5 1.347(4)
C4 N1 1.397(4)
C4 H4 0.9300
C5 N2 1.409(3)
C5 Rh1 2.004(3)
C6 N3 1.346(4)
C6 C7 1.386(4)
C6 N2 1.409(4)
C7 C8 1.372(5)
C7 H7 0.9300
C8 C9 1.375(5)
C8 H8 0.9300
C9 C10 1.380(4)
C9 H9 0.9300
C10 N3 1.345(4)
C10 H10 0.9300
C11 C15 1.425(5)
C11 C12 1.427(4)
C11 C20 1.497(4)
C11 Rh1 2.165(3)
C12 C13 1.451(4)
C12 C19 1.500(4)
C12 Rh1 2.146(3)
C13 C14 1.398(4)
C13 C18 1.494(4)
C13 Rh1 2.247(2)
C14 C15 1.458(4)
C14 C17 1.497(4)
C14 Rh1 2.231(3)
C15 C16 1.502(4)
C15 Rh1 2.139(3)
C16 H16A 0.9600
C16 H16B 0.9600
C16 H16C 0.9600
C17 H17A 0.9600
C17 H17B 0.9600
C17 H17C 0.9600
C18 H18A 0.9600
C18 H18B 0.9600
C18 H18C 0.9600
C19 H19A 0.9600
C19 H19B 0.9600
C19 H19C 0.9600
C20 H20A 0.9600
C20 H20B 0.9600
C20 H20C 0.9600
N3 Rh1 2.114(2)
F1 P1 1.576(3)
F2 P1 1.554(3)
F3 P1 1.535(3)
F4 P1 1.562(3)
F5 P1 1.589(2)
F6 P1 1.600(2)
Cl1 Rh1 2.4280(7)

loop_
_geom_torsion_atom_site_label_1
_geom_torsion_atom_site_label_2
_geom_torsion_atom_site_label_3
_geom_torsion_atom_site_label_4
_geom_torsion
N1 C4 C5 N2 -1.3(3)
N1 C4 C5 Rh1 175.2(2)
N3 C6 C7 C8 -1.7(4)
N2 C6 C7 C8 -178.8(3)
C6 C7 C8 C9 1.0(5)
C7 C8 C9 C10 0.6(5)
C8 C9 C10 N3 -1.7(5)
C15 C11 C12 C13 -6.2(3)
C20 C11 C12 C13 171.3(3)
Rh1 C11 C12 C13 -66.03(17)
C15 C11 C12 C19 -178.9(3)
C20 C11 C12 C19 -1.4(5)
Rh1 C11 C12 C19 121.3(3)
C15 C11 C12 Rh1 59.82(18)
C20 C11 C12 Rh1 -122.7(3)
C11 C12 C13 C14 4.4(3)
C19 C12 C13 C14 177.2(3)
Rh1 C12 C13 C14 -59.54(18)
C11 C12 C13 C18 -173.1(2)
C19 C12 C13 C18 -0.3(4)
Rh1 C12 C13 C18 122.9(2)
C11 C12 C13 Rh1 63.97(18)
C19 C12 C13 Rh1 -123.2(3)
C12 C13 C14 C15 -0.9(3)
C18 C13 C14 C15 176.5(2)
Rh1 C13 C14 C15 -57.87(18)
C12 C13 C14 C17 178.6(3)
C18 C13 C14 C17 -4.0(5)
Rh1 C13 C14 C17 121.6(3)
C12 C13 C14 Rh1 56.96(17)
C18 C13 C14 Rh1 -125.6(3)
C12 C11 C15 C14 5.6(3)
C20 C11 C15 C14 -171.8(3)
Rh1 C11 C15 C14 65.63(18)
C12 C11 C15 C16 177.3(3)
C20 C11 C15 C16 -0.2(5)
Rh1 C11 C15 C16 -122.7(3)
C12 C11 C15 Rh1 -59.99(18)
C20 C11 C15 Rh1 122.6(3)
C13 C14 C15 C11 -2.9(3)
C17 C14 C15 C11 177.6(3)
Rh1 C14 C15 C11 -64.11(19)
C13 C14 C15 C16 -174.7(3)
C17 C14 C15 C16 5.9(5)
Rh1 C14 C15 C16 124.2(3)
C13 C14 C15 Rh1 61.18(19)
C17 C14 C15 Rh1 -118.3(3)
N2 C1 N1 C4 0.5(3)
C2 C1 N1 C4 -175.8(3)
N2 C1 N1 C3 -177.4(3)
C2 C1 N1 C3 6.2(5)
C5 C4 N1 C1 0.5(3)
C5 C4 N1 C3 178.5(3)
N1 C1 N2 C6 174.5(2)
C2 C1 N2 C6 -9.3(5)
N1 C1 N2 C5 -1.4(3)
C2 C1 N2 C5 174.8(3)
N3 C6 N2 C1 179.8(3)
C7 C6 N2 C1 -2.9(4)
N3 C6 N2 C5 -4.6(3)
C7 C6 N2 C5 172.7(3)
C4 C5 N2 C1 1.7(3)
Rh1 C5 N2 C1 -175.80(18)
C4 C5 N2 C6 -174.8(2)
Rh1 C5 N2 C6 7.7(3)
C9 C10 N3 C6 1.1(4)
C9 C10 N3 Rh1 179.5(2)
C7 C6 N3 C10 0.7(4)
N2 C6 N3 C10 178.1(2)
C7 C6 N3 Rh1 -177.9(2)
N2 C6 N3 Rh1 -0.5(3)
